data_7110889
loop_
_publ_author_name
'Espinet, Pablo'
'Soulantica, Katerina'
'Charmant, Jonathan P. H.'
'Orpen, A. Guy'

_publ_section_title
;
 1,2-Phenylene diisocyanide for metallotriangles
;
_journal_issue 11
_journal_name_full 'Chemical Communications'
_journal_page_first 915
_journal_paper_doi 10.1039/b001027h
_journal_year 2000
_chemical_formula_sum 'C68 H28 F30 N6 O2 Pt3'
_chemical_formula_weight 2116.23
_chemical_name_systematic
;
 ?
;
_space_group_IT_number 2
_symmetry_cell_setting triclinic
_symmetry_space_group_name_Hall '-P 1'
_symmetry_space_group_name_H-M 'P -1'
_atom_sites_solution_hydrogens geom
_atom_sites_solution_primary direct
_atom_sites_solution_secondary difmap
_audit_creation_method SHELXL-97
_cell_angle_alpha 78.765(9)
_cell_angle_beta 83.179(9)
_cell_angle_gamma 65.113(11)
_cell_formula_units_Z 2
_cell_length_a 11.732(2)
_cell_length_b 11.9065(15)
_cell_length_c 26.506(3)
_cell_measurement_reflns_used 205
_cell_measurement_temperature 163(2)
_cell_volume 3291.5(8)
_computing_cell_refinement 'Bruker SMART'
_computing_data_collection 'Bruker SMART'
_computing_data_reduction 'Bruker SHELXTL'
_computing_molecular_graphics 'Bruker SHELXTL'
_computing_publication_material 'Bruker SHELXTL'
_computing_structure_refinement 'SHELXL-97 (Sheldrick, 1997)'
_computing_structure_solution 'SHELXS-97 (Sheldrick, 1990)'
_diffrn_ambient_temperature 163(2)
_diffrn_measured_fraction_theta_full 0.955
_diffrn_measured_fraction_theta_max 0.955
_diffrn_measurement_device_type 'CCD area detector'
_diffrn_measurement_method 'frames each covering 0.3\% in \w'
_diffrn_radiation_monochromator graphite
_diffrn_radiation_source 'fine-focus sealed tube'
_diffrn_radiation_type MoK\a
_diffrn_radiation_wavelength 0.71073
_diffrn_reflns_av_R_equivalents 0.0852
_diffrn_reflns_av_sigmaI/netI 0.1185
_diffrn_reflns_limit_h_max 15
_diffrn_reflns_limit_h_min -15
_diffrn_reflns_limit_k_max 15
_diffrn_reflns_limit_k_min -15
_diffrn_reflns_limit_l_max 34
_diffrn_reflns_limit_l_min -34
_diffrn_reflns_number 30636
_diffrn_reflns_theta_full 27.48
_diffrn_reflns_theta_max 27.48
_diffrn_reflns_theta_min 1.91
_diffrn_standards_decay_% none
_exptl_absorpt_coefficient_mu 6.497
_exptl_absorpt_correction_T_max 0.935
_exptl_absorpt_correction_T_min 0.730
_exptl_absorpt_correction_type empirical
_exptl_absorpt_process_details
;
 Parameters determined using XPREP (Bruker AXS Inc.) software with
 3249 Psi-scan data and a lamina model of crystal shape.
;
_exptl_crystal_colour colourless
_exptl_crystal_density_diffrn 2.135
_exptl_crystal_density_method 'not measured'
_exptl_crystal_description plate
_exptl_crystal_F_000 1996
_exptl_crystal_size_max 0.2
_exptl_crystal_size_mid 0.2
_exptl_crystal_size_min 0.1
_refine_diff_density_max 1.721
_refine_diff_density_min -1.954
_refine_diff_density_rms 0.186
_refine_ls_extinction_method none
_refine_ls_goodness_of_fit_ref 0.957
_refine_ls_hydrogen_treatment mixed
_refine_ls_matrix_type full
_refine_ls_number_parameters 1001
_refine_ls_number_reflns 14436
_refine_ls_number_restraints 9
_refine_ls_restrained_S_all 0.958
_refine_ls_R_factor_all 0.1051
_refine_ls_R_factor_gt 0.0531
_refine_ls_shift/su_max 0.001
_refine_ls_shift/su_mean 0.000
_refine_ls_structure_factor_coef Fsqd
_refine_ls_weighting_details 'calc w=1/[\s^2^(Fo^2^)+(0.0391P)^2^+0.0000P] where P=(Fo^2^+2Fc^2^)/3'
_refine_ls_weighting_scheme calc
_refine_ls_wR_factor_gt 0.0972
_refine_ls_wR_factor_ref 0.1108
_reflns_number_gt 8872
_reflns_number_total 14436
_reflns_threshold_expression >2sigma(I)
_cod_data_source_file b001027hsup1.cif
_cod_data_source_block 7
_cod_depositor_comments
;
The following automatic conversions were performed:

'_symmetry_cell_setting' value 'Triclinic' changed to 'triclinic'
according to /home/saulius/struct/CIF-dictionaries/cif_core.dic
dictionary named 'cif_core.dic' version 2.4.2 from 2011-04-26.

Automatic conversion script
Id: cif_fix_values 1891 2012-01-12 08:04:46Z andrius 
;
_cod_original_sg_symbol_H-M P-1
_cod_database_code 7110889

loop_
_symmetry_equiv_pos_as_xyz
'x, y, z'
'-x, -y, -z'

loop_
_atom_site_label
_atom_site_type_symbol
_atom_site_fract_x
_atom_site_fract_y
_atom_site_fract_z
_atom_site_U_iso_or_equiv
_atom_site_adp_type
_atom_site_occupancy
_atom_site_symmetry_multiplicity
_atom_site_calc_flag
_atom_site_refinement_flags
_atom_site_disorder_assembly
_atom_site_disorder_group
Pt1 Pt 0.40185(3) 0.62485(3) 0.253999(14) 0.02872(10) Uani 1 1 d . . .
Pt2 Pt 0.35462(3) 0.16573(3) 0.313157(15) 0.02891(10) Uani 1 1 d . . .
Pt3 Pt -0.01529(3) 0.56694(3) 0.191966(16) 0.03384(11) Uani 1 1 d . . .
C1 C 0.5270(8) 0.4844(9) 0.2938(4) 0.030(2) Uani 1 1 d . . .
C2 C 0.6941(7) 0.3068(8) 0.3514(4) 0.030(2) Uani 1 1 d . . .
C3 C 0.7880(9) 0.3280(10) 0.3695(4) 0.039(2) Uani 1 1 d . . .
H3 H 0.7898 0.4085 0.3601 0.047 Uiso 1 1 calc R . .
C4 C 0.8756(9) 0.2396(10) 0.3996(4) 0.045(3) Uani 1 1 d . . .
H4 H 0.9383 0.2574 0.4117 0.054 Uiso 1 1 calc R . .
C5 C 0.8756(9) 0.1204(10) 0.4135(4) 0.049(3) Uani 1 1 d . . .
H5 H 0.9390 0.0568 0.4347 0.059 Uiso 1 1 calc R . .
C6 C 0.7841(8) 0.0946(9) 0.3965(4) 0.035(2) Uani 1 1 d . . .
H6 H 0.7831 0.0139 0.4059 0.042 Uiso 1 1 calc R . .
C7 C 0.6940(7) 0.1889(8) 0.3655(4) 0.029(2) Uani 1 1 d . . .
C8 C 0.5045(7) 0.1680(8) 0.3326(4) 0.029(2) Uani 1 1 d . . .
C9 C 0.2021(9) 0.1546(9) 0.2949(4) 0.032(2) Uani 1 1 d . . .
C10 C 0.0188(8) 0.1232(8) 0.2733(3) 0.0229(19) Uani 1 1 d . . .
C11 C 0.0152(9) 0.0079(9) 0.2896(4) 0.039(2) Uani 1 1 d . . .
H11 H 0.0798 -0.0553 0.3104 0.047 Uiso 1 1 calc R . .
C12 C -0.0805(9) -0.0179(10) 0.2763(4) 0.042(3) Uani 1 1 d . . .
H12 H -0.0815 -0.0980 0.2883 0.051 Uiso 1 1 calc R . .
C13 C -0.1752(8) 0.0726(9) 0.2455(3) 0.034(2) Uani 1 1 d . . .
H13 H -0.2399 0.0540 0.2356 0.041 Uiso 1 1 calc R . .
C14 C -0.1744(8) 0.1912(9) 0.2291(4) 0.031(2) Uani 1 1 d . . .
H14 H -0.2409 0.2545 0.2093 0.037 Uiso 1 1 calc R . .
C15 C -0.0784(8) 0.2173(8) 0.2414(3) 0.0244(19) Uani 1 1 d . . .
C16 C -0.0485(8) 0.4191(9) 0.2130(4) 0.035(2) Uani 1 1 d . . .
C17 C 0.0093(8) 0.7208(10) 0.1707(4) 0.038(2) Uani 1 1 d . . .
C18 C 0.0236(8) 0.9324(8) 0.1404(4) 0.031(2) Uani 1 1 d . . .
C19 C -0.0646(8) 1.0238(9) 0.1084(4) 0.038(2) Uani 1 1 d . . .
H19 H -0.1280 1.0077 0.0959 0.046 Uiso 1 1 calc R . .
C20 C -0.0599(10) 1.1405(9) 0.0947(4) 0.045(3) Uani 1 1 d . . .
H20 H -0.1217 1.2052 0.0731 0.053 Uiso 1 1 calc R . .
C21 C 0.0315(9) 1.1632(9) 0.1115(4) 0.040(2) Uani 1 1 d . . .
H21 H 0.0338 1.2433 0.1013 0.048 Uiso 1 1 calc R . .
C22 C 0.1235(9) 1.0694(9) 0.1440(4) 0.035(2) Uani 1 1 d . . .
H22 H 0.1883 1.0848 0.1557 0.042 Uiso 1 1 calc R . .
C23 C 0.1166(8) 0.9552(8) 0.1584(3) 0.0231(19) Uani 1 1 d . . .
C24 C 0.2767(8) 0.7672(9) 0.2144(4) 0.032(2) Uani 1 1 d . . .
C25 C 0.4865(8) 0.5597(8) 0.1868(3) 0.028(2) Uani 1 1 d . . .
C26 C 0.4277(9) 0.5310(9) 0.1516(4) 0.037(2) Uani 1 1 d . . .
C27 C 0.4810(10) 0.4875(9) 0.1069(4) 0.040(3) Uani 1 1 d . . .
C28 C 0.6059(10) 0.4636(10) 0.0950(4) 0.042(3) Uani 1 1 d . . .
C29 C 0.6710(8) 0.4912(9) 0.1280(4) 0.037(2) Uani 1 1 d . . .
C30 C 0.6094(9) 0.5367(9) 0.1722(4) 0.036(2) Uani 1 1 d . . .
C31 C 0.3201(8) 0.6918(9) 0.3220(4) 0.034(2) Uani 1 1 d . . .
C32 C 0.3810(9) 0.7196(10) 0.3545(4) 0.045(3) Uani 1 1 d . . .
C33 C 0.3272(11) 0.7644(11) 0.3998(5) 0.054(3) Uani 1 1 d . . .
C34 C 0.2073(11) 0.7772(11) 0.4156(4) 0.051(3) Uani 1 1 d . . .
C35 C 0.1406(10) 0.7478(9) 0.3848(4) 0.043(3) Uani 1 1 d . . .
C36 C 0.1979(9) 0.7065(9) 0.3389(4) 0.034(2) Uani 1 1 d . . .
C37 C 0.4398(7) 0.1078(9) 0.2449(4) 0.028(2) Uani 1 1 d . . .
C38 C 0.5075(8) 0.1673(8) 0.2112(3) 0.028(2) Uani 1 1 d . . .
C39 C 0.5631(9) 0.1311(10) 0.1646(4) 0.041(3) Uani 1 1 d . . .
C40 C 0.5589(9) 0.0283(10) 0.1505(4) 0.039(2) Uani 1 1 d . . .
C41 C 0.4926(9) -0.0340(10) 0.1819(4) 0.043(3) Uani 1 1 d . . .
C42 C 0.4367(9) 0.0072(9) 0.2264(4) 0.037(2) Uani 1 1 d . . .
C43 C 0.2679(8) 0.2256(9) 0.3812(3) 0.027(2) Uani 1 1 d . . .
C44 C 0.2573(8) 0.3349(10) 0.3954(4) 0.040(3) Uani 1 1 d . . .
C45 C 0.1984(9) 0.3794(10) 0.4401(4) 0.043(3) Uani 1 1 d . . .
C46 C 0.1453(9) 0.3089(10) 0.4743(4) 0.042(3) Uani 1 1 d . . .
C47 C 0.1521(9) 0.2006(10) 0.4630(4) 0.036(2) Uani 1 1 d . . .
C48 C 0.2119(9) 0.1602(9) 0.4169(4) 0.040(2) Uani 1 1 d . . .
C49 C 0.0725(9) 0.5037(9) 0.1246(4) 0.036(2) Uani 1 1 d . . .
C50 C 0.1674(9) 0.3868(10) 0.1233(4) 0.036(2) Uani 1 1 d . . .
C51 C 0.2292(9) 0.3396(10) 0.0793(4) 0.044(3) Uani 1 1 d . . .
C52 C 0.1947(10) 0.4144(10) 0.0317(4) 0.044(3) Uani 1 1 d . . .
C53 C 0.1004(10) 0.5360(11) 0.0308(4) 0.044(3) Uani 1 1 d . . .
C54 C 0.0416(9) 0.5757(10) 0.0752(4) 0.044(3) Uani 1 1 d . . .
C55 C -0.0982(8) 0.6261(9) 0.2601(4) 0.037(2) Uani 1 1 d . . .
C56 C -0.1929(9) 0.7419(10) 0.2658(4) 0.044(3) Uani 1 1 d . . .
C57 C -0.2509(9) 0.7832(9) 0.3112(4) 0.044(3) Uani 1 1 d . . .
C58 C -0.2089(10) 0.7020(11) 0.3562(5) 0.050(3) Uani 1 1 d . . .
C59 C -0.1155(10) 0.5857(10) 0.3550(4) 0.045(3) Uani 1 1 d . . .
C60 C -0.0629(9) 0.5523(9) 0.3089(4) 0.037(2) Uani 1 1 d . . .
F1 F 0.3042(5) 0.5503(6) 0.1612(2) 0.0560(17) Uani 1 1 d . . .
F2 F 0.4195(6) 0.4605(7) 0.0748(3) 0.067(2) Uani 1 1 d . . .
F3 F 0.6645(5) 0.4183(6) 0.0518(2) 0.0527(16) Uani 1 1 d . . .
F4 F 0.7931(5) 0.4693(6) 0.1176(2) 0.0544(17) Uani 1 1 d . . .
F5 F 0.6798(5) 0.5581(6) 0.2038(2) 0.0473(15) Uani 1 1 d . . .
F6 F 0.5012(5) 0.7066(6) 0.3429(2) 0.0581(18) Uani 1 1 d . . .
F7 F 0.3951(7) 0.7903(7) 0.4308(3) 0.078(2) Uani 1 1 d . . .
F8 F 0.1542(7) 0.8221(7) 0.4597(2) 0.078(2) Uani 1 1 d . . .
F9 F 0.0204(6) 0.7676(6) 0.3968(3) 0.071(2) Uani 1 1 d . . .
F10 F 0.1267(5) 0.6816(6) 0.3094(2) 0.0491(16) Uani 1 1 d . . .
F11 F 0.5174(5) 0.2664(5) 0.2229(2) 0.0448(14) Uani 1 1 d . . .
F12 F 0.6301(5) 0.1886(6) 0.1353(2) 0.0531(16) Uani 1 1 d . . .
F13 F 0.6176(6) -0.0125(6) 0.1062(2) 0.0594(18) Uani 1 1 d . . .
F14 F 0.4875(7) -0.1334(7) 0.1672(3) 0.069(2) Uani 1 1 d . . .
F15 F 0.3733(5) -0.0585(5) 0.2552(2) 0.0489(16) Uani 1 1 d . . .
F16 F 0.3104(5) 0.4069(5) 0.3635(2) 0.0499(15) Uani 1 1 d . . .
F17 F 0.1888(6) 0.4883(6) 0.4511(2) 0.0604(18) Uani 1 1 d . . .
F18 F 0.0845(6) 0.3513(6) 0.5180(2) 0.0635(19) Uani 1 1 d . . .
F19 F 0.1008(5) 0.1288(6) 0.4960(2) 0.0571(17) Uani 1 1 d . . .
F20 F 0.2121(5) 0.0516(5) 0.4077(2) 0.0492(15) Uani 1 1 d . . .
F21 F 0.2052(5) 0.3041(5) 0.1682(2) 0.0464(15) Uani 1 1 d . . .
F22 F 0.3200(6) 0.2228(6) 0.0810(2) 0.0578(17) Uani 1 1 d . . .
F23 F 0.2522(6) 0.3726(6) -0.0119(2) 0.0610(18) Uani 1 1 d . . .
F24 F 0.0679(6) 0.6084(6) -0.0153(2) 0.0620(19) Uani 1 1 d . . .
F25 F -0.0472(5) 0.6924(5) 0.0709(2) 0.0539(16) Uani 1 1 d . . .
F26 F -0.2354(5) 0.8266(5) 0.2215(2) 0.0569(17) Uani 1 1 d . . .
F27 F -0.3403(6) 0.8969(6) 0.3128(3) 0.0668(19) Uani 1 1 d . . .
F28 F -0.2600(6) 0.7380(7) 0.4015(3) 0.072(2) Uani 1 1 d . . .
F29 F -0.0763(6) 0.5049(6) 0.3999(2) 0.0572(17) Uani 1 1 d . . .
F30 F 0.0303(5) 0.4309(5) 0.3102(2) 0.0498(15) Uani 1 1 d . . .
N1 N 0.6026(7) 0.4026(7) 0.3198(3) 0.0310(18) Uani 1 1 d . . .
N2 N 0.5953(7) 0.1696(7) 0.3474(3) 0.0312(18) Uani 1 1 d . . .
N3 N 0.1141(7) 0.1482(7) 0.2853(3) 0.0349(19) Uani 1 1 d . . .
N4 N -0.0706(6) 0.3309(7) 0.2246(3) 0.0299(17) Uani 1 1 d . . .
N5 N 0.0176(7) 0.8156(7) 0.1568(3) 0.0356(19) Uani 1 1 d . . .
N6 N 0.2052(7) 0.8565(7) 0.1902(3) 0.0315(18) Uani 1 1 d . . .
C78 C 0.4587(13) 0.9185(13) 0.5130(5) 0.069(4) Uani 1 1 d . . .
C79 C 0.5322(13) 0.943(2) 0.4643(6) 0.116(8) Uani 1 1 d . . .
O79 O 0.3882(17) 1.0267(17) 0.5388(7) 0.070(5) Uani 0.50 1 d P . .
O80A O 0.417(2) 0.807(3) 0.0107(8) 0.17(2) Uani 0.56(4) 1 d PD A 1
O80B O 0.326(5) 0.960(4) 0.0183(12) 0.33(5) Uani 0.44(4) 1 d PD A 2
C81 C 0.382(2) 0.851(3) 0.0640(10) 0.228(17) Uani 1 1 d D . .
C82 C 0.2874(15) 0.8070(18) 0.0779(7) 0.111(6) Uani 1 1 d D A .
C83 C 0.246(2) 0.792(2) 0.0349(7) 0.154(9) Uani 1 1 d D . .
C84 C 0.273(3) 0.875(3) -0.0010(10) 0.26(2) Uani 1 1 d D A .
C98 C 0.4822(16) 0.4466(16) 0.4695(8) 0.114(6) Uani 1 1 d . . .
C99 C 0.3981(18) 0.4937(17) 0.5156(7) 0.117(7) Uani 1 1 d . . .
O99 O 0.5563(16) 0.5052(15) 0.4354(6) 0.071(5) Uani 0.50 1 d P . .

loop_
_atom_site_aniso_label
_atom_site_aniso_U_11
_atom_site_aniso_U_22
_atom_site_aniso_U_33
_atom_site_aniso_U_23
_atom_site_aniso_U_13
_atom_site_aniso_U_12
Pt1 0.02461(18) 0.0213(2) 0.0383(2) -0.00009(15) -0.00661(15) -0.00812(15)
Pt2 0.02434(18) 0.0245(2) 0.0399(2) -0.00121(16) -0.00816(16) -0.01189(15)
Pt3 0.0303(2) 0.0212(2) 0.0517(3) 0.00528(17) -0.01172(17) -0.01433(16)
C1 0.028(5) 0.023(5) 0.047(6) -0.011(4) -0.004(4) -0.014(4)
C2 0.016(4) 0.024(5) 0.046(6) -0.005(4) -0.003(4) -0.004(4)
C3 0.040(6) 0.034(6) 0.051(7) -0.001(5) -0.012(5) -0.023(5)
C4 0.037(6) 0.041(7) 0.066(8) -0.007(5) -0.026(5) -0.018(5)
C5 0.028(5) 0.043(7) 0.063(8) -0.002(5) -0.017(5) -0.001(5)
C6 0.027(5) 0.036(6) 0.039(6) -0.001(4) -0.003(4) -0.011(4)
C7 0.010(4) 0.022(5) 0.048(6) -0.002(4) -0.007(4) 0.000(3)
C8 0.015(4) 0.024(5) 0.042(6) 0.002(4) -0.006(4) -0.005(4)
C9 0.039(5) 0.025(5) 0.042(6) -0.003(4) -0.007(5) -0.020(5)
C10 0.028(4) 0.027(5) 0.024(5) -0.012(4) 0.003(4) -0.020(4)
C11 0.038(5) 0.028(6) 0.052(7) 0.001(5) -0.012(5) -0.015(5)
C12 0.052(6) 0.032(6) 0.058(7) -0.001(5) -0.015(5) -0.030(5)
C13 0.035(5) 0.031(6) 0.036(6) -0.005(4) -0.016(4) -0.010(4)
C14 0.023(4) 0.026(5) 0.043(6) -0.002(4) -0.006(4) -0.010(4)
C15 0.026(4) 0.014(4) 0.036(5) -0.001(4) 0.000(4) -0.012(4)
C16 0.029(5) 0.033(6) 0.048(6) 0.000(5) -0.018(4) -0.017(4)
C17 0.029(5) 0.036(6) 0.053(7) 0.002(5) -0.009(4) -0.018(5)
C18 0.032(5) 0.018(5) 0.040(6) 0.003(4) 0.002(4) -0.011(4)
C19 0.025(5) 0.029(6) 0.059(7) 0.003(5) -0.007(4) -0.012(4)
C20 0.051(6) 0.021(6) 0.053(7) 0.012(5) -0.012(5) -0.011(5)
C21 0.050(6) 0.023(6) 0.051(7) 0.004(4) -0.019(5) -0.018(5)
C22 0.040(5) 0.032(6) 0.036(6) -0.003(4) -0.008(4) -0.018(5)
C23 0.026(4) 0.021(5) 0.020(5) 0.004(3) -0.003(4) -0.010(4)
C24 0.023(5) 0.030(6) 0.048(6) -0.011(5) 0.000(4) -0.014(4)
C25 0.029(5) 0.023(5) 0.032(5) 0.006(4) -0.013(4) -0.011(4)
C26 0.034(5) 0.028(6) 0.049(7) 0.001(5) 0.001(5) -0.016(4)
C27 0.049(6) 0.033(6) 0.050(7) -0.013(5) -0.006(5) -0.025(5)
C28 0.048(6) 0.036(6) 0.049(7) -0.018(5) 0.004(5) -0.019(5)
C29 0.020(4) 0.025(5) 0.055(7) -0.007(5) 0.007(4) 0.000(4)
C30 0.031(5) 0.027(6) 0.044(6) 0.004(4) -0.010(5) -0.006(4)
C31 0.032(5) 0.024(5) 0.044(6) 0.004(4) -0.009(4) -0.011(4)
C32 0.038(6) 0.031(6) 0.064(8) -0.016(5) -0.008(5) -0.006(5)
C33 0.064(8) 0.040(7) 0.056(8) -0.017(6) -0.025(6) -0.010(6)
C34 0.052(7) 0.045(7) 0.042(7) -0.005(5) 0.002(6) -0.008(6)
C35 0.049(6) 0.020(6) 0.049(7) 0.002(5) 0.001(6) -0.006(5)
C36 0.037(5) 0.025(5) 0.038(6) 0.007(4) -0.019(5) -0.013(4)
C37 0.014(4) 0.027(5) 0.043(6) -0.002(4) -0.012(4) -0.007(4)
C38 0.029(5) 0.021(5) 0.032(5) 0.004(4) -0.012(4) -0.009(4)
C39 0.038(6) 0.039(7) 0.040(6) 0.000(5) -0.006(5) -0.012(5)
C40 0.039(6) 0.039(6) 0.037(6) -0.004(5) -0.003(5) -0.013(5)
C41 0.043(6) 0.031(6) 0.064(8) -0.009(5) -0.011(5) -0.020(5)
C42 0.031(5) 0.032(6) 0.050(7) -0.001(5) -0.004(5) -0.016(5)
C43 0.021(4) 0.027(5) 0.031(5) 0.000(4) -0.013(4) -0.008(4)
C44 0.025(5) 0.045(7) 0.048(7) -0.001(5) -0.013(5) -0.012(5)
C45 0.034(5) 0.041(7) 0.047(7) -0.006(5) -0.013(5) -0.008(5)
C46 0.030(5) 0.046(7) 0.040(7) -0.002(5) -0.004(5) -0.008(5)
C47 0.032(5) 0.034(6) 0.039(6) 0.004(5) -0.010(4) -0.011(5)
C48 0.042(6) 0.016(5) 0.057(7) 0.006(4) -0.023(5) -0.008(4)
C49 0.035(5) 0.037(6) 0.047(6) 0.005(5) -0.014(5) -0.026(5)
C50 0.033(5) 0.038(6) 0.040(6) 0.005(5) -0.008(5) -0.022(5)
C51 0.034(5) 0.030(6) 0.067(8) 0.000(5) -0.002(5) -0.015(5)
C52 0.046(6) 0.039(7) 0.048(7) -0.002(5) 0.000(5) -0.023(5)
C53 0.049(6) 0.049(7) 0.044(7) 0.009(5) -0.012(5) -0.034(6)
C54 0.040(6) 0.035(7) 0.060(8) 0.011(5) -0.013(5) -0.023(5)
C55 0.023(5) 0.030(6) 0.053(7) -0.006(5) -0.009(4) -0.006(4)
C56 0.037(6) 0.039(7) 0.055(7) 0.006(5) -0.014(5) -0.020(5)
C57 0.032(5) 0.025(6) 0.069(8) -0.009(5) -0.012(5) -0.003(4)
C58 0.047(7) 0.038(7) 0.067(8) -0.014(6) -0.015(6) -0.014(5)
C59 0.041(6) 0.035(7) 0.058(8) 0.002(5) -0.014(5) -0.016(5)
C60 0.037(5) 0.030(6) 0.045(7) 0.000(5) -0.013(5) -0.015(5)
F1 0.038(3) 0.084(5) 0.065(4) -0.031(4) 0.002(3) -0.035(3)
F2 0.057(4) 0.098(6) 0.068(5) -0.039(4) 0.003(3) -0.045(4)
F3 0.051(4) 0.058(4) 0.051(4) -0.020(3) 0.001(3) -0.020(3)
F4 0.030(3) 0.072(5) 0.050(4) -0.010(3) -0.005(3) -0.010(3)
F5 0.030(3) 0.070(5) 0.049(4) -0.014(3) -0.004(3) -0.025(3)
F6 0.040(3) 0.068(5) 0.081(5) -0.025(4) -0.013(3) -0.028(3)
F7 0.090(5) 0.065(5) 0.077(5) -0.036(4) -0.029(4) -0.013(4)
F8 0.101(6) 0.067(5) 0.043(4) -0.014(4) 0.006(4) -0.012(4)
F9 0.053(4) 0.070(5) 0.068(5) -0.009(4) 0.027(3) -0.013(4)
F10 0.031(3) 0.050(4) 0.075(4) -0.015(3) -0.006(3) -0.022(3)
F11 0.045(3) 0.034(4) 0.059(4) -0.004(3) -0.003(3) -0.021(3)
F12 0.052(4) 0.057(4) 0.060(4) -0.005(3) 0.013(3) -0.038(3)
F13 0.069(4) 0.067(5) 0.052(4) -0.020(3) 0.013(3) -0.036(4)
F14 0.091(5) 0.072(5) 0.074(5) -0.042(4) 0.024(4) -0.055(4)
F15 0.063(4) 0.043(4) 0.059(4) -0.016(3) 0.015(3) -0.040(3)
F16 0.059(4) 0.036(4) 0.064(4) -0.006(3) 0.002(3) -0.030(3)
F17 0.075(4) 0.048(4) 0.065(4) -0.028(3) 0.003(3) -0.025(4)
F18 0.069(4) 0.069(5) 0.048(4) -0.020(3) 0.006(3) -0.021(4)
F19 0.055(4) 0.065(5) 0.050(4) 0.006(3) 0.004(3) -0.032(4)
F20 0.054(4) 0.042(4) 0.059(4) -0.004(3) -0.003(3) -0.029(3)
F21 0.048(3) 0.037(4) 0.045(4) 0.006(3) -0.011(3) -0.012(3)
F22 0.054(4) 0.038(4) 0.067(4) -0.007(3) -0.003(3) -0.005(3)
F23 0.073(4) 0.062(5) 0.052(4) -0.006(3) 0.005(3) -0.036(4)
F24 0.064(4) 0.059(5) 0.056(4) 0.020(3) -0.019(3) -0.026(4)
F25 0.056(4) 0.031(4) 0.064(4) 0.015(3) -0.020(3) -0.012(3)
F26 0.049(4) 0.029(4) 0.075(5) 0.010(3) -0.012(3) -0.004(3)
F27 0.052(4) 0.036(4) 0.095(5) -0.023(3) -0.008(4) 0.005(3)
F28 0.073(5) 0.062(5) 0.067(5) -0.031(4) 0.001(4) -0.007(4)
F29 0.061(4) 0.050(4) 0.054(4) -0.007(3) -0.018(3) -0.013(3)
F30 0.052(4) 0.031(3) 0.054(4) -0.001(3) -0.016(3) -0.004(3)
N1 0.029(4) 0.022(4) 0.041(5) -0.002(3) -0.012(4) -0.009(3)
N2 0.030(4) 0.026(4) 0.037(5) -0.003(3) -0.004(3) -0.011(3)
N3 0.034(4) 0.029(5) 0.044(5) -0.004(4) -0.010(4) -0.014(4)
N4 0.026(4) 0.030(5) 0.040(5) -0.004(4) -0.008(3) -0.016(4)
N5 0.028(4) 0.023(5) 0.052(5) 0.003(4) -0.007(4) -0.010(4)
N6 0.031(4) 0.025(5) 0.037(5) -0.004(3) -0.002(4) -0.011(4)
C78 0.084(10) 0.057(9) 0.066(9) 0.001(7) 0.003(7) -0.034(8)
C79 0.041(8) 0.17(2) 0.096(13) 0.021(12) 0.004(8) -0.028(11)
O79 0.080(13) 0.069(13) 0.077(13) -0.036(10) 0.019(10) -0.042(11)
O80A 0.105(19) 0.23(4) 0.081(19) 0.039(18) 0.041(14) -0.013(18)
O80B 0.77(14) 0.31(7) 0.12(3) -0.09(4) 0.16(5) -0.44(9)
C81 0.14(2) 0.43(5) 0.18(3) -0.05(3) 0.02(2) -0.19(3)
C82 0.086(12) 0.157(19) 0.102(14) -0.070(13) 0.018(10) -0.046(12)
C83 0.17(2) 0.18(3) 0.110(17) -0.046(16) -0.042(15) -0.058(19)
C84 0.36(5) 0.39(5) 0.18(3) 0.14(3) -0.14(3) -0.34(5)
C98 0.099(13) 0.061(12) 0.157(19) 0.000(11) 0.011(12) -0.021(10)
C99 0.152(17) 0.096(14) 0.108(14) -0.032(11) -0.083(13) -0.030(13)
O99 0.084(13) 0.042(11) 0.066(12) 0.001(8) 0.005(10) -0.010(9)

loop_
_atom_type_symbol
_atom_type_description
_atom_type_scat_dispersion_real
_atom_type_scat_dispersion_imag
_atom_type_scat_source
C C 0.0033 0.0016 'International Tables Vol C Tables 4.2.6.8 and 6.1.1.4'
H H 0.0000 0.0000 'International Tables Vol C Tables 4.2.6.8 and 6.1.1.4'
N N 0.0061 0.0033 'International Tables Vol C Tables 4.2.6.8 and 6.1.1.4'
O O 0.0106 0.0060 'International Tables Vol C Tables 4.2.6.8 and 6.1.1.4'
F F 0.0171 0.0103 'International Tables Vol C Tables 4.2.6.8 and 6.1.1.4'
Pt Pt -1.7033 8.3905 'International Tables Vol C Tables 4.2.6.8 and 6.1.1.4'

loop_
_geom_angle_atom_site_label_1
_geom_angle_atom_site_label_2
_geom_angle_atom_site_label_3
_geom_angle
_geom_angle_site_symmetry_1
_geom_angle_site_symmetry_3
C1 Pt1 C24 179.3(4) . .
C1 Pt1 C25 90.9(4) . .
C24 Pt1 C25 89.4(4) . .
C1 Pt1 C31 88.6(4) . .
C24 Pt1 C31 91.0(4) . .
C25 Pt1 C31 178.6(4) . .
C8 Pt2 C9 177.1(4) . .
C8 Pt2 C37 91.3(4) . .
C9 Pt2 C37 88.9(4) . .
C8 Pt2 C43 89.0(4) . .
C9 Pt2 C43 90.9(4) . .
C37 Pt2 C43 179.4(4) . .
C16 Pt3 C17 177.2(4) . .
C16 Pt3 C55 89.1(4) . .
C17 Pt3 C55 89.7(4) . .
C16 Pt3 C49 90.4(4) . .
C17 Pt3 C49 90.8(4) . .
C55 Pt3 C49 178.4(4) . .
N1 C1 Pt1 176.5(8) . .
C7 C2 C3 117.8(8) . .
C7 C2 N1 121.6(8) . .
C3 C2 N1 120.6(8) . .
C4 C3 C2 122.0(9) . .
C3 C4 C5 119.9(9) . .
C6 C5 C4 120.2(9) . .
C5 C6 C7 118.3(9) . .
C6 C7 C2 121.6(9) . .
C6 C7 N2 121.3(8) . .
C2 C7 N2 117.0(7) . .
N2 C8 Pt2 176.4(8) . .
N3 C9 Pt2 178.8(9) . .
N3 C10 C11 121.5(8) . .
N3 C10 C15 119.6(7) . .
C11 C10 C15 118.9(8) . .
C10 C11 C12 121.3(9) . .
C11 C12 C13 120.4(9) . .
C12 C13 C14 119.2(9) . .
C15 C14 C13 120.8(8) . .
C14 C15 N4 123.2(8) . .
C14 C15 C10 119.3(7) . .
N4 C15 C10 117.5(7) . .
N4 C16 Pt3 178.2(8) . .
N5 C17 Pt3 176.3(8) . .
C19 C18 C23 120.8(8) . .
C19 C18 N5 120.0(9) . .
C23 C18 N5 119.2(8) . .
C18 C19 C20 118.8(9) . .
C21 C20 C19 120.9(9) . .
C20 C21 C22 120.8(9) . .
C23 C22 C21 118.0(9) . .
C22 C23 C18 120.8(8) . .
C22 C23 N6 121.5(8) . .
C18 C23 N6 117.7(8) . .
N6 C24 Pt1 176.4(8) . .
C30 C25 C26 112.2(9) . .
C30 C25 Pt1 123.4(7) . .
C26 C25 Pt1 124.4(7) . .
C27 C26 F1 115.6(9) . .
C27 C26 C25 125.9(9) . .
F1 C26 C25 118.4(9) . .
F2 C27 C26 123.1(9) . .
F2 C27 C28 117.8(9) . .
C26 C27 C28 119.0(10) . .
F3 C28 C27 121.8(10) . .
F3 C28 C29 119.7(9) . .
C27 C28 C29 118.5(9) . .
F4 C29 C30 121.1(9) . .
F4 C29 C28 120.1(9) . .
C30 C29 C28 118.7(9) . .
F5 C30 C25 118.6(9) . .
F5 C30 C29 115.8(8) . .
C25 C30 C29 125.6(10) . .
C32 C31 C36 114.4(10) . .
C32 C31 Pt1 123.4(7) . .
C36 C31 Pt1 122.1(8) . .
C31 C32 F6 120.0(9) . .
C31 C32 C33 123.8(10) . .
F6 C32 C33 116.2(10) . .
F7 C33 C34 119.1(11) . .
F7 C33 C32 120.4(11) . .
C34 C33 C32 120.4(11) . .
F8 C34 C33 120.5(12) . .
F8 C34 C35 120.7(10) . .
C33 C34 C35 118.8(11) . .
F9 C35 C34 120.7(10) . .
F9 C35 C36 120.7(10) . .
C34 C35 C36 118.4(10) . .
F10 C36 C35 116.0(9) . .
F10 C36 C31 119.9(9) . .
C35 C36 C31 124.1(10) . .
C42 C37 C38 112.6(9) . .
C42 C37 Pt2 124.3(7) . .
C38 C37 Pt2 123.1(7) . .
F11 C38 C39 116.3(8) . .
F11 C38 C37 120.0(8) . .
C39 C38 C37 123.7(9) . .
F12 C39 C40 119.6(9) . .
F12 C39 C38 120.7(10) . .
C40 C39 C38 119.5(9) . .
F13 C40 C39 120.6(9) . .
F13 C40 C41 119.8(10) . .
C39 C40 C41 119.5(10) . .
F14 C41 C42 122.4(9) . .
F14 C41 C40 118.9(10) . .
C42 C41 C40 118.7(10) . .
C41 C42 F15 115.4(9) . .
C41 C42 C37 125.9(9) . .
F15 C42 C37 118.7(9) . .
C44 C43 C48 113.3(9) . .
C44 C43 Pt2 123.7(7) . .
C48 C43 Pt2 122.9(7) . .
F16 C44 C43 118.7(9) . .
F16 C44 C45 115.7(10) . .
C43 C44 C45 125.6(10) . .
F17 C45 C44 122.6(10) . .
F17 C45 C46 119.2(10) . .
C44 C45 C46 118.1(11) . .
C47 C46 F18 120.8(9) . .
C47 C46 C45 119.6(10) . .
F18 C46 C45 119.5(10) . .
C46 C47 F19 121.0(9) . .
C46 C47 C48 120.0(9) . .
F19 C47 C48 119.0(9) . .
F20 C48 C43 120.2(9) . .
F20 C48 C47 116.5(9) . .
C43 C48 C47 123.3(9) . .
C50 C49 C54 113.1(10) . .
C50 C49 Pt3 123.2(7) . .
C54 C49 Pt3 123.7(8) . .
C49 C50 F21 119.9(9) . .
C49 C50 C51 125.6(9) . .
F21 C50 C51 114.4(9) . .
F22 C51 C50 122.2(9) . .
F22 C51 C52 118.9(10) . .
C50 C51 C52 118.9(10) . .
F23 C52 C51 120.9(10) . .
F23 C52 C53 121.1(10) . .
C51 C52 C53 117.9(10) . .
F24 C53 C54 121.9(10) . .
F24 C53 C52 117.8(10) . .
C54 C53 C52 120.2(10) . .
F25 C54 C53 116.4(9) . .
F25 C54 C49 119.4(10) . .
C53 C54 C49 124.1(10) . .
C56 C55 C60 110.0(9) . .
C56 C55 Pt3 126.4(8) . .
C60 C55 Pt3 123.7(7) . .
F26 C56 C57 115.6(10) . .
F26 C56 C55 117.1(10) . .
C57 C56 C55 127.3(10) . .
F27 C57 C58 119.9(10) . .
F27 C57 C56 122.9(10) . .
C58 C57 C56 117.1(10) . .
F28 C58 C59 119.9(10) . .
F28 C58 C57 119.7(10) . .
C59 C58 C57 120.4(11) . .
C60 C59 C58 118.9(10) . .
C60 C59 F29 121.1(10) . .
C58 C59 F29 119.9(11) . .
C59 C60 F30 116.2(8) . .
C59 C60 C55 126.2(10) . .
F30 C60 C55 117.5(9) . .
C1 N1 C2 178.6(9) . .
C8 N2 C7 172.3(9) . .
C9 N3 C10 171.9(9) . .
C16 N4 C15 171.1(9) . .
C17 N5 C18 178.2(9) . .
C24 N6 C23 173.8(9) . .
O79 C78 C79 115.3(14) . .
O79 C78 C79 36.0(8) . 2_676
C79 C78 C79 88.5(12) . 2_676
O79 C79 C78 127(2) 2_676 .
O79 C79 C78 49.6(14) 2_676 2_676
C78 C79 C78 91.5(12) . 2_676
C79 O79 C78 94.5(17) 2_676 .
C81 O80A C84 87.8(16) . .
C81 O80B C84 87.5(16) . .
C82 C81 O80A 96.9(17) . .
C82 C81 O80B 104(2) . .
O80A C81 O80B 67(2) . .
C83 C82 C81 109.6(18) . .
C84 C83 C82 101(2) . .
C83 C84 O80B 117(2) . .
C83 C84 O80A 92(2) . .
O80B C84 O80A 66(2) . .
O99 C98 C99 127.8(17) . .
O99 C98 C99 48.9(10) . 2_666
C99 C98 C99 92.0(17) . 2_666
O99 C99 C98 124.4(18) 2_666 .
O99 C99 C98 48.8(10) 2_666 2_666
C98 C99 C98 88.0(17) . 2_666
C98 O99 C99 82.3(14) . 2_666

loop_
_geom_bond_atom_site_label_1
_geom_bond_atom_site_label_2
_geom_bond_distance
_geom_bond_site_symmetry_2
Pt1 C1 1.918(10) .
Pt1 C24 1.925(10) .
Pt1 C25 2.057(9) .
Pt1 C31 2.076(10) .
Pt2 C8 1.902(9) .
Pt2 C9 1.970(9) .
Pt2 C37 2.056(9) .
Pt2 C43 2.062(9) .
Pt3 C16 1.925(10) .
Pt3 C17 1.939(10) .
Pt3 C55 2.051(10) .
Pt3 C49 2.062(10) .
C1 N1 1.170(11) .
C2 C7 1.380(12) .
C2 C3 1.384(12) .
C2 N1 1.402(11) .
C3 C4 1.326(13) .
C4 C5 1.395(14) .
C5 C6 1.376(13) .
C6 C7 1.379(12) .
C7 N2 1.423(11) .
C8 N2 1.188(10) .
C9 N3 1.128(11) .
C10 N3 1.357(10) .
C10 C11 1.372(12) .
C10 C15 1.434(12) .
C11 C12 1.380(12) .
C12 C13 1.389(13) .
C13 C14 1.398(12) .
C14 C15 1.375(11) .
C15 N4 1.377(10) .
C16 N4 1.161(11) .
C17 N5 1.159(11) .
C18 C19 1.369(12) .
C18 C23 1.383(12) .
C18 N5 1.403(11) .
C19 C20 1.388(13) .
C20 C21 1.351(13) .
C21 C22 1.410(13) .
C22 C23 1.373(12) .
C23 N6 1.403(11) .
C24 N6 1.166(11) .
C25 C30 1.371(12) .
C25 C26 1.392(13) .
C26 C27 1.362(13) .
C26 F1 1.368(10) .
C27 F2 1.339(11) .
C27 C28 1.379(13) .
C28 F3 1.349(11) .
C28 C29 1.393(14) .
C29 F4 1.347(10) .
C29 C30 1.380(13) .
C30 F5 1.368(11) .
C31 C32 1.348(14) .
C31 C36 1.397(12) .
C32 F6 1.356(11) .
C32 C33 1.383(14) .
C33 F7 1.366(12) .
C33 C34 1.372(15) .
C34 F8 1.352(12) .
C34 C35 1.376(16) .
C35 F9 1.338(11) .
C35 C36 1.391(13) .
C36 F10 1.361(10) .
C37 C42 1.394(13) .
C37 C38 1.409(12) .
C38 F11 1.330(10) .
C38 C39 1.386(13) .
C39 F12 1.338(11) .
C39 C40 1.367(15) .
C40 F13 1.355(11) .
C40 C41 1.392(13) .
C41 F14 1.342(11) .
C41 C42 1.355(14) .
C42 F15 1.367(10) .
C43 C44 1.376(14) .
C43 C48 1.389(12) .
C44 F16 1.371(11) .
C44 C45 1.381(14) .
C45 F17 1.340(12) .
C45 C46 1.387(14) .
C46 C47 1.346(14) .
C46 F18 1.355(11) .
C47 F19 1.370(10) .
C47 C48 1.400(14) .
C48 F20 1.361(11) .
C49 C50 1.372(13) .
C49 C54 1.412(13) .
C50 F21 1.373(10) .
C50 C51 1.383(14) .
C51 F22 1.346(11) .
C51 C52 1.389(14) .
C52 F23 1.339(12) .
C52 C53 1.402(15) .
C53 F24 1.342(11) .
C53 C54 1.355(15) .
C54 F25 1.333(11) .
C55 C56 1.382(13) .
C55 C60 1.413(13) .
C56 F26 1.377(11) .
C56 C57 1.381(14) .
C57 F27 1.323(11) .
C57 C58 1.375(15) .
C58 F28 1.340(12) .
C58 C59 1.360(14) .
C59 C60 1.355(14) .
C59 F29 1.364(12) .
C60 F30 1.396(11) .
C78 O79 1.46(2) .
C78 C79 1.514(17) .
C78 C79 1.91(3) 2_676
C79 O79 1.12(2) 2_676
C79 C78 1.91(3) 2_676
O79 C79 1.12(2) 2_676
O80A C81 1.55(2) .
O80A C84 1.58(2) .
O80B C81 1.56(2) .
O80B C84 1.57(2) .
C81 C82 1.396(17) .
C82 C83 1.363(16) .
C83 C84 1.348(18) .
C98 O99 1.46(2) .
C98 C99 1.51(2) .
C98 C99 1.93(2) 2_666
C99 O99 1.47(2) 2_666
C99 C98 1.93(2) 2_666
O99 C99 1.47(2) 2_666
